data_7045109
loop_
_publ_author_name
'Keller, Sarah'
'Camenzind, Timothy N.'
'Abraham, Johannes'
'Prescimone, Alessandro'
'H\"aussinger, Daniel'
'Constable, Edwin C.'
'Housecroft, Catherine E.'

_publ_section_title
;
 Self-assembly of heteroleptic dinuclear silver(i) complexes bridged by
 bis(diphenylphosphino)ethyne.
;
_journal_issue 3
_journal_name_full 'Dalton transactions (Cambridge, England : 2003)'
_journal_page_first 946
_journal_page_last 957
_journal_paper_doi 10.1039/c7dt03923a
_journal_volume 47
_journal_year 2018
_chemical_compound_source 'Sarah Keller'
_chemical_formula_moiety 'C88 H74 Ag2 F12 N6 O2 P6'
_chemical_formula_sum 'C88 H74 Ag2 F12 N6 O2 P6'
_chemical_formula_weight 1877.15
_space_group_IT_number 2
_space_group_name_Hall '-P 1'
_space_group_name_H-M_alt 'P -1'
_symmetry_cell_setting triclinic
_symmetry_space_group_name_Hall '-P 1'
_symmetry_space_group_name_H-M 'P -1'
_atom_sites_solution_hydrogens difmap
_atom_sites_solution_primary other
_audit_creation_date 17-01-17
_audit_creation_method CRYSTALS_ver_14.40
_audit_update_record
;
2017-10-16 deposited with the CCDC.
2017-12-13 downloaded from the CCDC.
;
_cell_angle_alpha 95.415(3)
_cell_angle_beta 112.162(3)
_cell_angle_gamma 93.696(3)
_cell_formula_units_Z 1
_cell_length_a 12.1355(10)
_cell_length_b 12.5994(10)
_cell_length_c 14.8038(12)
_cell_measurement_reflns_used 9906
_cell_measurement_temperature 123
_cell_measurement_theta_max 67
_cell_measurement_theta_min 4
_cell_volume 2074.6(3)
_computing_cell_refinement 'Apex2 (Bruker AXS, 2006)'
_computing_data_collection 'Apex2 (Bruker AXS, 2006)'
_computing_data_reduction 'Apex2 (Bruker AXS, 2006)'
_computing_molecular_graphics 'CAMERON (Watkin et al., 1996)'
_computing_publication_material 'CRYSTALS (Betteridge et al., 2003)'
_computing_structure_refinement 'CRYSTALS (Betteridge et al., 2003)'
_computing_structure_solution 'Superflip (Palatinus & Chapuis, 2007)'
_diffrn_ambient_temperature 123
_diffrn_measured_fraction_theta_full 0.985
_diffrn_measured_fraction_theta_max 0.985
_diffrn_measurement_device Area
_diffrn_measurement_device_type 'Bruker Kappa Apex2'
_diffrn_measurement_method '\f & \w scans'
_diffrn_radiation_monochromator graphite
_diffrn_radiation_type 'Cu K\a'
_diffrn_radiation_wavelength 1.54180
_diffrn_reflns_av_R_equivalents 0.033
_diffrn_reflns_limit_h_max 14
_diffrn_reflns_limit_h_min -14
_diffrn_reflns_limit_k_max 14
_diffrn_reflns_limit_k_min -14
_diffrn_reflns_limit_l_max 17
_diffrn_reflns_limit_l_min -12
_diffrn_reflns_number 20395
_diffrn_reflns_theta_full 66.763
_diffrn_reflns_theta_max 66.763
_diffrn_reflns_theta_min 3.545
_diffrn_standards_number 0
_exptl_absorpt_coefficient_mu 5.556
_exptl_absorpt_correction_T_max 0.49
_exptl_absorpt_correction_T_min 0.39
_exptl_absorpt_correction_type multi-scan
_exptl_absorpt_process_details 'SADABS (Siemens, 1996)'
_exptl_crystal_colour colourless
_exptl_crystal_density_diffrn 1.502
_exptl_crystal_density_method 'not measured'
_exptl_crystal_description block
_exptl_crystal_F_000 952
_exptl_crystal_size_max 0.160
_exptl_crystal_size_mid 0.140
_exptl_crystal_size_min 0.130
_refine_diff_density_max 0.41
_refine_diff_density_min -0.28
_refine_ls_extinction_method None
_refine_ls_goodness_of_fit_ref 1.0823
_refine_ls_hydrogen_treatment constr
_refine_ls_matrix_type full
_refine_ls_number_parameters 523
_refine_ls_number_reflns 6241
_refine_ls_number_restraints 0
_refine_ls_R_factor_all 0.0291
_refine_ls_R_factor_gt 0.0258
_refine_ls_shift/su_max 0.0016216
_refine_ls_shift/su_mean 0.0000398
_refine_ls_structure_factor_coef F
_refine_ls_weighting_details
;
 Method, part 1, Chebychev polynomial, (Watkin, 1994, Prince, 1982) 
 [weight] = 1.0/[A~0~*T~0~(x)+A~1~*T~1~(x) ... +A~n-1~]*T~n-1~(x)] 
 where A~i~ are the Chebychev coefficients listed below and x= Fcalc/Fmax 
 Method = Robust Weighting (Prince, 1982) 
 W = [weight] * [1-(deltaF/6*sigmaF)^2^]^2^ 
 A~i~ are: 
 0.224 0.158 0.109 
;
_refine_ls_weighting_scheme calc
_refine_ls_wR_factor_all 0.0316
_refine_ls_wR_factor_gt 0.0283
_refine_ls_wR_factor_ref 0.0279
_reflns_limit_h_max 13
_reflns_limit_h_min -14
_reflns_limit_k_max 14
_reflns_limit_k_min -14
_reflns_limit_l_max 17
_reflns_limit_l_min 0
_reflns_number_gt 6529
_reflns_number_total 7245
_reflns_threshold_expression I>2.0\s(I)
_oxford_diffrn_Wilson_B_factor 0.00
_oxford_diffrn_Wilson_scale 0.00
_oxford_refine_ls_r_factor_ref 0.0247
_oxford_refine_ls_scale 0.12706(11)
_oxford_reflns_number_all 7210
_oxford_reflns_threshold_expression_ref I>0.0\s(I)
_oxford_structure_analysis_title 'SK153_123K in P-1'
_cod_data_source_file c7dt03923a2.cif
_cod_data_source_block SK153
_cod_depositor_comments
;
The following automatic conversions were performed:

'_atom_sites_solution_primary' value 'Other' changed to 'other'
according to
/home/data/users/saulius/crontab/automatic-downloads/rss-feeds/RSC/lib/dictionaries/cif_core.dic
dictionary named 'cif_core.dic' version 2.4.2 from 2011-04-26.

Automatic conversion script
Id: cif_fix_values 4973 2017-02-22 13:04:09Z antanas 

 Adding full bibliography for 7045108--7045110.cif.
;
_cod_original_sg_symbol_H-M 'P -1 '
_cod_database_code 7045109

loop_
_symmetry_equiv_pos_as_xyz
x,y,z
-x,-y,-z

loop_
_atom_site_label
_atom_site_type_symbol
_atom_site_fract_x
_atom_site_fract_y
_atom_site_fract_z
_atom_site_U_iso_or_equiv
_atom_site_occupancy
_atom_site_adp_type
_atom_site_refinement_flags_posn
Ag1 Ag 0.889169(13) 0.674907(11) 0.331583(11) 0.0160 1.0000 Uani .
P2 P 0.78555(4) 0.62196(4) 0.43439(3) 0.0132 1.0000 Uani .
C3 C 0.71558(17) 0.72682(15) 0.47983(15) 0.0150 1.0000 Uani .
C4 C 0.74101(18) 0.75613(16) 0.57916(15) 0.0170 1.0000 Uani .
C5 C 0.68427(19) 0.83807(17) 0.60769(16) 0.0209 1.0000 Uani .
C6 C 0.6018(2) 0.88844(18) 0.53726(18) 0.0255 1.0000 Uani .
C7 C 0.5765(2) 0.85983(19) 0.43790(18) 0.0283 1.0000 Uani .
C8 C 0.63465(19) 0.78021(17) 0.40884(16) 0.0218 1.0000 Uani .
C9 C 0.87802(17) 0.57573(16) 0.54406(15) 0.0160 1.0000 Uani .
C10 C 0.93083(17) 0.53529(16) 0.61624(15) 0.0157 1.0000 Uani .
P1 P 0.99598(4) 0.45946(4) 0.71378(4) 0.0140 1.0000 Uani .
C12 C 0.86512(18) 0.40528(16) 0.73272(14) 0.0167 1.0000 Uani .
C13 C 0.8558(2) 0.29730(18) 0.74384(16) 0.0236 1.0000 Uani .
C14 C 0.7562(2) 0.25094(19) 0.75636(18) 0.0306 1.0000 Uani .
C15 C 0.6663(2) 0.3121(2) 0.75687(17) 0.0305 1.0000 Uani .
C16 C 0.6745(2) 0.4197(2) 0.74516(18) 0.0309 1.0000 Uani .
C17 C 0.7743(2) 0.46692(19) 0.73363(16) 0.0244 1.0000 Uani .
C18 C 1.07482(17) 0.56277(16) 0.81694(15) 0.0163 1.0000 Uani .
C19 C 1.0815(2) 0.54733(19) 0.91045(16) 0.0238 1.0000 Uani .
C20 C 1.1488(2) 0.6218(2) 0.99076(17) 0.0314 1.0000 Uani .
C21 C 1.2110(2) 0.7116(2) 0.97885(18) 0.0308 1.0000 Uani .
C22 C 1.2047(2) 0.72778(19) 0.88574(18) 0.0273 1.0000 Uani .
C23 C 1.13698(19) 0.65351(18) 0.80499(16) 0.0226 1.0000 Uani .
C24 C 0.66999(17) 0.50779(16) 0.38701(15) 0.0160 1.0000 Uani .
C25 C 0.6395(2) 0.45886(18) 0.29180(16) 0.0240 1.0000 Uani .
C26 C 0.5523(2) 0.3709(2) 0.25435(18) 0.0310 1.0000 Uani .
C27 C 0.4971(2) 0.33160(18) 0.31251(19) 0.0288 1.0000 Uani .
C28 C 0.5296(2) 0.37936(19) 0.40830(19) 0.0294 1.0000 Uani .
C29 C 0.6151(2) 0.46725(18) 0.44569(17) 0.0241 1.0000 Uani .
N3 N 0.74483(18) 0.70201(15) 0.16396(14) 0.0272 1.0000 Uani .
C31 C 0.73117(19) 0.80557(17) 0.15238(15) 0.0191 1.0000 Uani .
C32 C 0.83306(19) 0.88574(16) 0.21581(16) 0.0190 1.0000 Uani .
N2 N 0.90703(15) 0.85709(13) 0.30095(13) 0.0171 1.0000 Uani .
C34 C 1.00108(19) 0.92643(17) 0.36023(16) 0.0203 1.0000 Uani .
C35 C 1.08151(18) 0.89079(18) 0.45401(16) 0.0212 1.0000 Uani .
N1 N 1.06689(16) 0.78640(15) 0.46307(14) 0.0227 1.0000 Uani .
C37 C 1.1410(2) 0.7515(2) 0.54466(18) 0.0279 1.0000 Uani .
C38 C 1.2306(2) 0.8172(2) 0.62017(18) 0.0304 1.0000 Uani .
C39 C 1.2438(2) 0.9251(2) 0.61174(19) 0.0328 1.0000 Uani .
C40 C 1.1686(2) 0.96242(19) 0.52803(18) 0.0280 1.0000 Uani .
C41 C 1.0239(2) 1.02598(19) 0.33385(19) 0.0306 1.0000 Uani .
C42 C 0.9487(2) 1.0550(2) 0.2459(2) 0.0343 1.0000 Uani .
C43 C 0.8515(2) 0.98448(19) 0.18560(18) 0.0276 1.0000 Uani .
C44 C 0.6286(2) 0.83675(19) 0.08271(16) 0.0238 1.0000 Uani .
C45 C 0.5379(2) 0.7595(2) 0.02401(18) 0.0309 1.0000 Uani .
C46 C 0.5527(3) 0.6531(2) 0.03471(19) 0.0400 1.0000 Uani .
C47 C 0.6581(3) 0.6285(2) 0.10425(18) 0.0379 1.0000 Uani .
P3 P 0.58853(5) 0.98494(5) -0.15709(4) 0.0258 1.0000 Uani .
F3 F 0.71334(16) 1.02476(15) -0.16197(16) 0.0582 1.0000 Uani .
F5 F 0.63771(14) 0.87351(11) -0.12720(12) 0.0386 1.0000 Uani .
F6 F 0.53954(16) 1.09663(12) -0.18873(12) 0.0427 1.0000 Uani .
F2 F 0.53889(15) 0.93663(13) -0.27090(11) 0.0427 1.0000 Uani .
F4 F 0.46321(14) 0.94333(12) -0.15378(12) 0.0411 1.0000 Uani .
F1 F 0.63536(19) 1.03471(13) -0.04453(11) 0.0547 1.0000 Uani .
O1 O 1.12950(18) 0.25554(15) 0.18612(13) 0.0385 1.0000 Uani .
C56 C 1.1235(2) 0.2354(2) 0.10341(18) 0.0311 1.0000 Uani .
C57 C 1.0589(3) 0.1327(3) 0.0408(2) 0.0527 1.0000 Uani .
C58 C 1.1817(3) 0.3099(2) 0.0577(2) 0.0482 1.0000 Uani .
H41 H 0.7975 0.7223 0.6286 0.0225 1.0000 Uiso R
H51 H 0.7019 0.8604 0.6739 0.0265 1.0000 Uiso R
H61 H 0.5630 0.9431 0.5578 0.0321 1.0000 Uiso R
H71 H 0.5201 0.8954 0.3901 0.0352 1.0000 Uiso R
H81 H 0.6196 0.7622 0.3407 0.0279 1.0000 Uiso R
H131 H 0.9187 0.2553 0.7435 0.0298 1.0000 Uiso R
H141 H 0.7517 0.1775 0.7649 0.0383 1.0000 Uiso R
H151 H 0.5975 0.2800 0.7646 0.0381 1.0000 Uiso R
H161 H 0.6124 0.4610 0.7456 0.0396 1.0000 Uiso R
H171 H 0.7804 0.5390 0.7251 0.0306 1.0000 Uiso R
H191 H 1.0403 0.4860 0.9198 0.0305 1.0000 Uiso R
H201 H 1.1536 0.6110 1.0544 0.0396 1.0000 Uiso R
H211 H 1.2563 0.7615 1.0340 0.0383 1.0000 Uiso R
H221 H 1.2466 0.7897 0.8768 0.0334 1.0000 Uiso R
H231 H 1.1327 0.6652 0.7414 0.0294 1.0000 Uiso R
H251 H 0.6800 0.4853 0.2524 0.0303 1.0000 Uiso R
H261 H 0.5297 0.3375 0.1891 0.0398 1.0000 Uiso R
H271 H 0.4368 0.2729 0.2852 0.0353 1.0000 Uiso R
H281 H 0.4926 0.3512 0.4477 0.0384 1.0000 Uiso R
H291 H 0.6363 0.4993 0.5103 0.0316 1.0000 Uiso R
H371 H 1.1287 0.6767 0.5485 0.0350 1.0000 Uiso R
H381 H 1.2808 0.7894 0.6755 0.0389 1.0000 Uiso R
H391 H 1.3019 0.9727 0.6621 0.0401 1.0000 Uiso R
H401 H 1.1764 1.0360 0.5221 0.0350 1.0000 Uiso R
H411 H 1.0912 1.0728 0.3755 0.0384 1.0000 Uiso R
H421 H 0.9626 1.1228 0.2271 0.0425 1.0000 Uiso R
H431 H 0.7970 1.0029 0.1249 0.0335 1.0000 Uiso R
H441 H 0.6207 0.9099 0.0745 0.0296 1.0000 Uiso R
H451 H 0.4673 0.7791 -0.0224 0.0384 1.0000 Uiso R
H461 H 0.4908 0.5998 -0.0058 0.0488 1.0000 Uiso R
H471 H 0.6709 0.5546 0.1114 0.0471 1.0000 Uiso R
H571 H 1.1123 0.0933 0.0209 0.0809 1.0000 Uiso R
H573 H 1.0224 0.0919 0.0752 0.0817 1.0000 Uiso R
H572 H 0.9976 0.1531 -0.0158 0.0810 1.0000 Uiso R
H582 H 1.1239 0.3145 -0.0072 0.0757 1.0000 Uiso R
H581 H 1.2514 0.2819 0.0536 0.0749 1.0000 Uiso R
H583 H 1.2026 0.3795 0.0951 0.0750 1.0000 Uiso R

loop_
_atom_site_aniso_label
_atom_site_aniso_U_11
_atom_site_aniso_U_22
_atom_site_aniso_U_33
_atom_site_aniso_U_23
_atom_site_aniso_U_13
_atom_site_aniso_U_12
Ag1 0.01750(8) 0.01399(8) 0.01880(8) 0.00484(5) 0.00868(6) 0.00291(5)
P2 0.0125(2) 0.0137(2) 0.0132(2) 0.00259(18) 0.00444(19) 0.00177(18)
C3 0.0122(9) 0.0120(9) 0.0202(10) 0.0008(8) 0.0062(8) -0.0008(7)
C4 0.0154(9) 0.0168(10) 0.0185(10) 0.0035(8) 0.0062(8) 0.0007(8)
C5 0.0227(11) 0.0172(10) 0.0227(11) -0.0026(8) 0.0105(9) -0.0014(8)
C6 0.0262(11) 0.0192(10) 0.0323(12) 0.0008(9) 0.0126(10) 0.0072(9)
C7 0.0286(12) 0.0266(12) 0.0286(12) 0.0067(10) 0.0073(10) 0.0133(10)
C8 0.0228(11) 0.0197(10) 0.0194(10) 0.0005(8) 0.0048(9) 0.0022(8)
C9 0.0146(9) 0.0160(9) 0.0175(10) 0.0013(8) 0.0065(8) 0.0016(8)
C10 0.0145(9) 0.0150(9) 0.0175(10) 0.0008(8) 0.0067(8) 0.0014(7)
P1 0.0142(2) 0.0137(2) 0.0139(2) 0.00311(18) 0.00485(19) 0.00286(18)
C12 0.0166(10) 0.0194(10) 0.0130(9) 0.0009(8) 0.0052(8) -0.0012(8)
C13 0.0299(12) 0.0194(11) 0.0244(11) 0.0027(9) 0.0138(10) 0.0012(9)
C14 0.0392(14) 0.0239(12) 0.0290(12) 0.0007(9) 0.0162(11) -0.0094(10)
C15 0.0205(11) 0.0429(14) 0.0234(12) 0.0024(10) 0.0060(9) -0.0116(10)
C16 0.0186(11) 0.0473(15) 0.0295(12) 0.0122(11) 0.0101(10) 0.0072(10)
C17 0.0212(11) 0.0269(11) 0.0252(11) 0.0069(9) 0.0081(9) 0.0041(9)
C18 0.0133(9) 0.0154(10) 0.0176(10) 0.0013(8) 0.0029(8) 0.0037(7)
C19 0.0244(11) 0.0247(11) 0.0194(11) 0.0038(9) 0.0056(9) -0.0018(9)
C20 0.0337(13) 0.0359(14) 0.0185(11) -0.0014(10) 0.0057(10) -0.0055(11)
C21 0.0275(12) 0.0297(13) 0.0246(12) -0.0052(10) 0.0011(10) -0.0015(10)
C22 0.0225(11) 0.0222(11) 0.0305(12) 0.0041(9) 0.0034(10) -0.0023(9)
C23 0.0220(11) 0.0239(11) 0.0199(11) 0.0067(9) 0.0050(9) 0.0023(9)
C24 0.0138(9) 0.0138(9) 0.0205(10) 0.0025(8) 0.0067(8) 0.0011(7)
C25 0.0275(11) 0.0236(11) 0.0215(11) 0.0008(9) 0.0117(9) -0.0035(9)
C26 0.0329(13) 0.0283(12) 0.0246(12) -0.0085(10) 0.0073(10) -0.0058(10)
C27 0.0251(11) 0.0189(11) 0.0377(13) -0.0028(10) 0.0096(10) -0.0047(9)
C28 0.0282(12) 0.0269(12) 0.0362(13) 0.0024(10) 0.0177(11) -0.0050(10)
C29 0.0257(11) 0.0244(11) 0.0231(11) -0.0022(9) 0.0127(9) -0.0029(9)
N3 0.0335(11) 0.0193(9) 0.0193(9) 0.0064(7) -0.0006(8) -0.0014(8)
C31 0.0221(10) 0.0210(10) 0.0143(10) 0.0037(8) 0.0069(8) 0.0002(8)
C32 0.0218(10) 0.0166(10) 0.0205(10) 0.0035(8) 0.0098(9) 0.0034(8)
N2 0.0181(8) 0.0147(8) 0.0189(9) 0.0020(7) 0.0077(7) 0.0009(7)
C34 0.0176(10) 0.0175(10) 0.0252(11) 0.0015(8) 0.0083(9) -0.0012(8)
C35 0.0157(10) 0.0224(11) 0.0250(11) 0.0008(9) 0.0080(9) -0.0001(8)
N1 0.0195(9) 0.0222(9) 0.0232(9) 0.0021(7) 0.0052(8) 0.0002(7)
C37 0.0254(12) 0.0279(12) 0.0275(12) 0.0066(10) 0.0058(10) 0.0050(9)
C38 0.0209(11) 0.0410(14) 0.0235(12) 0.0052(10) 0.0017(9) 0.0048(10)
C39 0.0220(11) 0.0366(14) 0.0290(13) -0.0038(10) 0.0007(10) -0.0041(10)
C40 0.0226(11) 0.0245(12) 0.0295(12) -0.0021(10) 0.0040(10) -0.0027(9)
C41 0.0259(12) 0.0215(11) 0.0380(14) 0.0059(10) 0.0062(10) -0.0069(9)
C42 0.0373(14) 0.0227(12) 0.0409(14) 0.0143(11) 0.0116(12) -0.0030(10)
C43 0.0307(12) 0.0238(12) 0.0271(12) 0.0108(9) 0.0079(10) 0.0035(9)
C44 0.0248(11) 0.0252(11) 0.0208(11) 0.0059(9) 0.0066(9) 0.0068(9)
C45 0.0236(11) 0.0373(14) 0.0248(12) 0.0064(10) 0.0011(9) 0.0018(10)
C46 0.0408(15) 0.0366(14) 0.0239(12) 0.0071(11) -0.0062(11) -0.0142(12)
C47 0.0490(16) 0.0232(12) 0.0260(13) 0.0085(10) -0.0025(11) -0.0077(11)
P3 0.0338(3) 0.0209(3) 0.0232(3) 0.0056(2) 0.0108(2) 0.0041(2)
F3 0.0419(9) 0.0496(10) 0.0894(14) 0.0344(10) 0.0269(10) 0.0034(8)
F5 0.0409(8) 0.0281(7) 0.0458(9) 0.0127(6) 0.0128(7) 0.0089(6)
F6 0.0672(11) 0.0297(8) 0.0424(9) 0.0153(7) 0.0291(8) 0.0186(7)
F2 0.0567(10) 0.0476(9) 0.0271(8) 0.0035(7) 0.0177(7) 0.0207(8)
F4 0.0451(9) 0.0371(8) 0.0497(9) 0.0055(7) 0.0277(8) 0.0057(7)
F1 0.0917(14) 0.0298(8) 0.0256(8) 0.0006(6) 0.0062(8) -0.0051(8)
O1 0.0523(11) 0.0368(10) 0.0274(9) 0.0058(8) 0.0157(8) 0.0062(8)
C56 0.0351(13) 0.0295(13) 0.0291(13) 0.0061(10) 0.0110(11) 0.0130(10)
C57 0.0487(18) 0.0522(19) 0.0512(18) -0.0151(15) 0.0190(15) -0.0037(15)
C58 0.072(2) 0.0378(15) 0.0532(18) 0.0164(14) 0.0400(17) 0.0196(15)

loop_
_atom_type_symbol
_atom_type_scat_dispersion_real
_atom_type_scat_dispersion_imag
_atom_type_scat_Cromer_Mann_a1
_atom_type_scat_Cromer_Mann_b1
_atom_type_scat_Cromer_Mann_a2
_atom_type_scat_Cromer_Mann_b2
_atom_type_scat_Cromer_Mann_a3
_atom_type_scat_Cromer_Mann_b3
_atom_type_scat_Cromer_Mann_a4
_atom_type_scat_Cromer_Mann_b4
_atom_type_scat_Cromer_Mann_c
_atom_type_scat_source
C 0.0181 0.0091 2.3100 20.8439 1.0200 10.2075 1.5886 0.5687 0.8650 51.6512 0.2156 'International Tables Vol C 4.2.6.8 and 6.1.1.4'
H 0.0000 0.0000 0.4930 10.5109 0.3229 26.1257 0.1402 3.1424 0.0408 57.7998 0.0030 'International Tables Vol C 4.2.6.8 and 6.1.1.4'
N 0.0311 0.0180 12.2126 0.0057 3.1322 9.8933 2.0125 28.9975 1.1663 0.5826 -11.5290 'International Tables Vol C 4.2.6.8 and 6.1.1.4'
F 0.0727 0.0534 3.5392 10.2825 2.6412 4.2944 1.5170 0.2615 1.0243 26.1476 0.2776 'International Tables Vol C 4.2.6.8 and 6.1.1.4'
P 0.2955 0.4335 6.4345 1.9067 4.1791 27.1570 1.7800 0.5260 1.4908 68.1645 1.1149 'International Tables Vol C 4.2.6.8 and 6.1.1.4'
Ag 0.1306 4.2820 19.2808 0.6446 16.6885 7.4726 4.8045 24.6605 1.0463 99.8156 5.1790 'International Tables Vol C 4.2.6.8 and 6.1.1.4'
O 0.0492 0.0322 3.0485 13.2771 2.2868 5.7011 1.5463 0.3239 0.8670 32.9089 0.2508 'International Tables Vol C 4.2.6.8 and 6.1.1.4'

loop_
_geom_angle_atom_site_label_1
_geom_angle_site_symmetry_1
_geom_angle_atom_site_label_2
_geom_angle_atom_site_label_3
_geom_angle_site_symmetry_3
_geom_angle
_geom_angle_publ_flag
P1 2_766 Ag1 P2 . 116.286(18) yes
P1 2_766 Ag1 N3 . 100.15(5) yes
P2 . Ag1 N3 . 111.47(5) yes
P1 2_766 Ag1 N2 . 121.71(4) yes
P2 . Ag1 N2 . 121.12(4) yes
N3 . Ag1 N2 . 68.11(6) yes
P1 2_766 Ag1 N1 . 96.00(4) yes
P2 . Ag1 N1 . 98.24(5) yes
N3 . Ag1 N1 . 134.71(6) yes
N2 . Ag1 N1 . 67.37(6) yes
Ag1 . P2 C3 . 116.04(6) yes
Ag1 . P2 C9 . 114.29(7) yes
C3 . P2 C9 . 102.33(9) yes
Ag1 . P2 C24 . 118.53(7) yes
C3 . P2 C24 . 104.44(9) yes
C9 . P2 C24 . 98.66(9) yes
P2 . C3 C4 . 123.35(15) yes
P2 . C3 C8 . 116.44(16) yes
C4 . C3 C8 . 120.19(18) yes
C3 . C4 C5 . 119.67(19) yes
C3 . C4 H41 . 121.4 no
C5 . C4 H41 . 118.9 no
C4 . C5 C6 . 120.0(2) yes
C4 . C5 H51 . 121.0 no
C6 . C5 H51 . 119.0 no
C5 . C6 C7 . 120.6(2) yes
C5 . C6 H61 . 119.0 no
C7 . C6 H61 . 120.5 no
C6 . C7 C8 . 119.9(2) yes
C6 . C7 H71 . 119.8 no
C8 . C7 H71 . 120.2 no
C3 . C8 C7 . 119.6(2) yes
C3 . C8 H81 . 120.3 no
C7 . C8 H81 . 120.1 no
P2 . C9 C10 . 172.72(18) yes
C9 . C10 P1 . 172.16(18) yes
C10 . P1 Ag1 2_766 110.65(7) yes
C10 . P1 C12 . 101.48(9) yes
Ag1 2_766 P1 C12 . 115.24(7) yes
C10 . P1 C18 . 102.49(9) yes
Ag1 2_766 P1 C18 . 118.62(6) yes
C12 . P1 C18 . 106.31(9) yes
P1 . C12 C13 . 117.59(16) yes
P1 . C12 C17 . 122.53(16) yes
C13 . C12 C17 . 119.9(2) yes
C12 . C13 C14 . 120.1(2) yes
C12 . C13 H131 . 119.5 no
C14 . C13 H131 . 120.4 no
C13 . C14 C15 . 119.9(2) yes
C13 . C14 H141 . 119.2 no
C15 . C14 H141 . 120.9 no
C14 . C15 C16 . 120.4(2) yes
C14 . C15 H151 . 119.8 no
C16 . C15 H151 . 119.8 no
C15 . C16 C17 . 120.1(2) yes
C15 . C16 H161 . 119.7 no
C17 . C16 H161 . 120.2 no
C12 . C17 C16 . 119.7(2) yes
C12 . C17 H171 . 119.5 no
C16 . C17 H171 . 120.8 no
P1 . C18 C19 . 119.82(16) yes
P1 . C18 C23 . 120.73(16) yes
C19 . C18 C23 . 119.24(19) yes
C18 . C19 C20 . 120.3(2) yes
C18 . C19 H191 . 120.3 no
C20 . C19 H191 . 119.4 no
C19 . C20 C21 . 120.4(2) yes
C19 . C20 H201 . 120.2 no
C21 . C20 H201 . 119.4 no
C20 . C21 C22 . 119.7(2) yes
C20 . C21 H211 . 119.5 no
C22 . C21 H211 . 120.8 no
C21 . C22 C23 . 120.1(2) yes
C21 . C22 H221 . 120.3 no
C23 . C22 H221 . 119.6 no
C18 . C23 C22 . 120.3(2) yes
C18 . C23 H231 . 120.0 no
C22 . C23 H231 . 119.7 no
P2 . C24 C25 . 119.08(16) yes
P2 . C24 C29 . 121.27(16) yes
C25 . C24 C29 . 119.62(19) yes
C24 . C25 C26 . 120.1(2) yes
C24 . C25 H251 . 119.4 no
C26 . C25 H251 . 120.5 no
C25 . C26 C27 . 120.1(2) yes
C25 . C26 H261 . 120.9 no
C27 . C26 H261 . 119.0 no
C26 . C27 C28 . 119.7(2) yes
C26 . C27 H271 . 118.8 no
C28 . C27 H271 . 121.6 no
C27 . C28 C29 . 120.6(2) yes
C27 . C28 H281 . 119.0 no
C29 . C28 H281 . 120.3 no
C24 . C29 C28 . 119.9(2) yes
C24 . C29 H291 . 119.9 no
C28 . C29 H291 . 120.2 no
Ag1 . N3 C31 . 113.67(14) yes
Ag1 . N3 C47 . 124.36(15) yes
C31 . N3 C47 . 117.8(2) yes
N3 . C31 C32 . 116.67(19) yes
N3 . C31 C44 . 122.0(2) yes
C32 . C31 C44 . 121.26(19) yes
C31 . C32 N2 . 116.97(18) yes
C31 . C32 C43 . 120.78(19) yes
N2 . C32 C43 . 122.2(2) yes
Ag1 . N2 C32 . 119.31(13) yes
Ag1 . N2 C34 . 120.74(14) yes
C32 . N2 C34 . 119.12(18) yes
N2 . C34 C35 . 117.25(18) yes
N2 . C34 C41 . 121.1(2) yes
C35 . C34 C41 . 121.6(2) yes
C34 . C35 N1 . 116.76(19) yes
C34 . C35 C40 . 121.6(2) yes
N1 . C35 C40 . 121.7(2) yes
Ag1 . N1 C35 . 116.84(14) yes
Ag1 . N1 C37 . 124.92(15) yes
C35 . N1 C37 . 117.98(19) yes
N1 . C37 C38 . 123.6(2) yes
N1 . C37 H371 . 115.9 no
C38 . C37 H371 . 120.5 no
C37 . C38 C39 . 118.3(2) yes
C37 . C38 H381 . 120.8 no
C39 . C38 H381 . 120.8 no
C38 . C39 C40 . 118.9(2) yes
C38 . C39 H391 . 121.0 no
C40 . C39 H391 . 120.1 no
C35 . C40 C39 . 119.5(2) yes
C35 . C40 H401 . 121.1 no
C39 . C40 H401 . 119.4 no
C34 . C41 C42 . 119.8(2) yes
C34 . C41 H411 . 120.0 no
C42 . C41 H411 . 120.2 no
C41 . C42 C43 . 119.1(2) yes
C41 . C42 H421 . 120.9 no
C43 . C42 H421 . 120.0 no
C32 . C43 C42 . 118.6(2) yes
C32 . C43 H431 . 120.3 no
C42 . C43 H431 . 121.0 no
C31 . C44 C45 . 119.2(2) yes
C31 . C44 H441 . 121.2 no
C45 . C44 H441 . 119.6 no
C44 . C45 C46 . 118.8(2) yes
C44 . C45 H451 . 120.4 no
C46 . C45 H451 . 120.8 no
C45 . C46 C47 . 118.5(2) yes
C45 . C46 H461 . 119.0 no
C47 . C46 H461 . 122.5 no
C46 . C47 N3 . 123.6(2) yes
C46 . C47 H471 . 119.6 no
N3 . C47 H471 . 116.8 no
F3 . P3 F5 . 89.59(9) yes
F3 . P3 F6 . 89.90(9) yes
F5 . P3 F6 . 179.06(9) yes
F3 . P3 F2 . 89.90(11) yes
F5 . P3 F2 . 89.99(9) yes
F6 . P3 F2 . 89.23(9) yes
F3 . P3 F4 . 178.95(11) yes
F5 . P3 F4 . 89.91(8) yes
F6 . P3 F4 . 90.58(9) yes
F2 . P3 F4 . 89.17(9) yes
F3 . P3 F1 . 90.81(12) yes
F5 . P3 F1 . 91.17(9) yes
F6 . P3 F1 . 89.62(9) yes
F2 . P3 F1 . 178.65(10) yes
F4 . P3 F1 . 90.13(10) yes
O1 . C56 C57 . 121.6(3) yes
O1 . C56 C58 . 122.1(3) yes
C57 . C56 C58 . 116.2(3) yes
C56 . C57 H571 . 110.3 no
C56 . C57 H573 . 110.1 no
H571 . C57 H573 . 111.8 no
C56 . C57 H572 . 105.8 no
H571 . C57 H572 . 109.7 no
H573 . C57 H572 . 109.0 no
C56 . C58 H582 . 106.7 no
C56 . C58 H581 . 109.9 no
H582 . C58 H581 . 110.0 no
C56 . C58 H583 . 110.4 no
H582 . C58 H583 . 109.4 no
H581 . C58 H583 . 110.3 no

loop_
_geom_bond_atom_site_label_1
_geom_bond_atom_site_label_2
_geom_bond_site_symmetry_2
_geom_bond_distance
_geom_bond_publ_flag
Ag1 P1 2_766 2.4608(5) yes
Ag1 P2 . 2.4228(5) yes
Ag1 N3 . 2.5100(18) yes
Ag1 N2 . 2.3934(17) yes
Ag1 N1 . 2.5179(18) yes
P2 C3 . 1.824(2) yes
P2 C9 . 1.767(2) yes
P2 C24 . 1.826(2) yes
C3 C4 . 1.391(3) yes
C3 C8 . 1.401(3) yes
C4 C5 . 1.395(3) yes
C4 H41 . 0.952 no
C5 C6 . 1.382(3) yes
C5 H51 . 0.932 no
C6 C7 . 1.390(3) yes
C6 H61 . 0.948 no
C7 C8 . 1.388(3) yes
C7 H71 . 0.951 no
C8 H81 . 0.956 no
C9 C10 . 1.200(3) yes
C10 P1 . 1.766(2) yes
P1 C12 . 1.816(2) yes
P1 C18 . 1.818(2) yes
C12 C13 . 1.388(3) yes
C12 C17 . 1.392(3) yes
C13 C14 . 1.391(3) yes
C13 H131 . 0.959 no
C14 C15 . 1.378(4) yes
C14 H141 . 0.947 no
C15 C16 . 1.385(4) yes
C15 H151 . 0.954 no
C16 C17 . 1.390(3) yes
C16 H161 . 0.945 no
C17 H171 . 0.931 no
C18 C19 . 1.389(3) yes
C18 C23 . 1.391(3) yes
C19 C20 . 1.385(3) yes
C19 H191 . 0.943 no
C20 C21 . 1.382(4) yes
C20 H201 . 0.946 no
C21 C22 . 1.386(4) yes
C21 H211 . 0.940 no
C22 C23 . 1.389(3) yes
C22 H221 . 0.951 no
C23 H231 . 0.949 no
C24 C25 . 1.384(3) yes
C24 C29 . 1.391(3) yes
C25 C26 . 1.395(3) yes
C25 H251 . 0.961 no
C26 C27 . 1.381(4) yes
C26 H261 . 0.946 no
C27 C28 . 1.384(4) yes
C27 H271 . 0.947 no
C28 C29 . 1.383(3) yes
C28 H281 . 0.941 no
C29 H291 . 0.933 no
N3 C31 . 1.345(3) yes
N3 C47 . 1.328(3) yes
C31 C32 . 1.488(3) yes
C31 C44 . 1.392(3) yes
C32 N2 . 1.341(3) yes
C32 C43 . 1.394(3) yes
N2 C34 . 1.344(3) yes
C34 C35 . 1.495(3) yes
C34 C41 . 1.390(3) yes
C35 N1 . 1.342(3) yes
C35 C40 . 1.396(3) yes
N1 C37 . 1.339(3) yes
C37 C38 . 1.382(3) yes
C37 H371 . 0.955 no
C38 C39 . 1.381(4) yes
C38 H381 . 0.932 no
C39 C40 . 1.379(4) yes
C39 H391 . 0.936 no
C40 H401 . 0.942 no
C41 C42 . 1.378(4) yes
C41 H411 . 0.940 no
C42 C43 . 1.378(4) yes
C42 H421 . 0.947 no
C43 H431 . 0.953 no
C44 C45 . 1.377(3) yes
C44 H441 . 0.947 no
C45 C46 . 1.381(4) yes
C45 H451 . 0.939 no
C46 C47 . 1.382(4) yes
C46 H461 . 0.945 no
C47 H471 . 0.963 no
P3 F3 . 1.5945(18) yes
P3 F5 . 1.5965(15) yes
P3 F6 . 1.6049(15) yes
P3 F2 . 1.6017(16) yes
P3 F4 . 1.5964(16) yes
P3 F1 . 1.5922(16) yes
O1 C56 . 1.200(3) yes
C56 C57 . 1.497(4) yes
C56 C58 . 1.494(4) yes
C57 H571 . 0.954 no
C57 H573 . 0.954 no
C57 H572 . 0.957 no
C58 H582 . 0.963 no
C58 H581 . 0.958 no
C58 H583 . 0.955 no

loop_
_geom_hbond_atom_site_label_D
_geom_hbond_atom_site_label_H
_geom_hbond_atom_site_label_A
_geom_hbond_site_symmetry_A
_geom_hbond_angle_DHA
_geom_hbond_distance_DH
_geom_hbond_distance_HA
_geom_hbond_distance_DA
_geom_hbond_publ_flag
C4 H41 O1 2_766 133.15(6) 0.952 2.526 3.251(4) yes
